data_2217449
loop_
_publ_author_name
'D. Gayathri'
'D. Velmurugan'
'R. Ranjith Kumar'
'S. Perumal'
'K. Ravikumar'

_publ_section_title 3-(4-Chlorophenyl)-7-methyl-4-(4-methylphenyl)-1-oxa-2,7-diazaspiro[4.5]dec-2-en-10-one
_journal_coeditor_code CI2543
_journal_issue 2
_journal_name_full 'Acta Crystallographica Section E'
_journal_page_first o398
_journal_page_last o398
_journal_paper_doi 10.1107/S1600536807068717
_journal_volume 64
_journal_year 2008
_chemical_formula_iupac 'C21 H21 Cl N2 O2'
_chemical_formula_moiety 'C21 H21 Cl N2 O2'
_chemical_formula_sum 'C21 H21 Cl N2 O2'
_chemical_formula_weight 368.85
_chemical_name_systematic
;
3-(4-Chlorophenyl)-7-methyl-4-(4-methylphenyl)-1-oxa-2,7-
diazaspiro[4.5]dec-2-en-10-one
;
_space_group_IT_number 19
_symmetry_cell_setting orthorhombic
_symmetry_space_group_name_Hall 'P 2ac 2ab'
_symmetry_space_group_name_H-M 'P 21 21 21'
_atom_sites_solution_hydrogens geom
_atom_sites_solution_primary direct
_atom_sites_solution_secondary difmap
_audit_creation_method SHELXL-97
_cell_angle_alpha 90.00
_cell_angle_beta 90.00
_cell_angle_gamma 90.00
_cell_formula_units_Z 4
_cell_length_a 11.4585(8)
_cell_length_b 16.1132(11)
_cell_length_c 10.1038(7)
_cell_measurement_reflns_used 2169
_cell_measurement_temperature 293(2)
_cell_measurement_theta_max 25.00
_cell_measurement_theta_min 2.18
_cell_volume 1865.5(2)
_computing_cell_refinement 'SAINT (Bruker, 2001)'
_computing_data_collection 'SMART (Bruker, 2001)'
_computing_data_reduction 'SAINT (Bruker, 2001)'
_computing_molecular_graphics 'PLATON (Spek, 2003)'
_computing_publication_material 'SHELXL97 (Sheldrick, 2008) and PARST (Nardelli, 1995)'
_computing_structure_refinement 'SHELXL97 (Sheldrick, 2008)'
_computing_structure_solution 'SHELXS97 (Sheldrick, 2008)'
_diffrn_ambient_temperature 293(2)
_diffrn_measured_fraction_theta_full 0.999
_diffrn_measured_fraction_theta_max 0.975
_diffrn_measurement_device_type 'Bruker SMART APEX CCD area-detector'
_diffrn_measurement_method '\w scans'
_diffrn_radiation_monochromator graphite
_diffrn_radiation_source 'fine-focus sealed tube'
_diffrn_radiation_type MoK\a
_diffrn_radiation_wavelength 0.71073
_diffrn_reflns_av_R_equivalents 0.0224
_diffrn_reflns_av_sigmaI/netI 0.0217
_diffrn_reflns_limit_h_max 14
_diffrn_reflns_limit_h_min -14
_diffrn_reflns_limit_k_max 20
_diffrn_reflns_limit_k_min -20
_diffrn_reflns_limit_l_max 13
_diffrn_reflns_limit_l_min -12
_diffrn_reflns_number 16236
_diffrn_reflns_theta_full 25.00
_diffrn_reflns_theta_max 28.02
_diffrn_reflns_theta_min 2.18
_diffrn_standards_number 0
_exptl_absorpt_coefficient_mu 0.222
_exptl_absorpt_correction_type none
_exptl_crystal_colour colourless
_exptl_crystal_density_diffrn 1.313
_exptl_crystal_density_method 'not measured'
_exptl_crystal_description Block
_exptl_crystal_F_000 776
_exptl_crystal_size_max 0.24
_exptl_crystal_size_mid 0.23
_exptl_crystal_size_min 0.20
_refine_diff_density_max 0.242
_refine_diff_density_min -0.156
_refine_ls_abs_structure_details 'Flack (1983); 1846 Friedel pairs'
_refine_ls_abs_structure_Flack 0.65(6)
_refine_ls_extinction_method none
_refine_ls_goodness_of_fit_ref 1.035
_refine_ls_hydrogen_treatment constr
_refine_ls_matrix_type full
_refine_ls_number_parameters 238
_refine_ls_number_reflns 4350
_refine_ls_number_restraints 0
_refine_ls_restrained_S_all 1.035
_refine_ls_R_factor_all 0.0509
_refine_ls_R_factor_gt 0.0431
_refine_ls_shift/su_max 0.001
_refine_ls_shift/su_mean <0.001
_refine_ls_structure_factor_coef Fsqd
_refine_ls_weighting_details 'calc w=1/[\s^2^(Fo^2^)+(0.0709P)^2^+0.0494P] where P=(Fo^2^+2Fc^2^)/3'
_refine_ls_weighting_scheme calc
_refine_ls_wR_factor_gt 0.1062
_refine_ls_wR_factor_ref 0.1109
_reflns_number_gt 3771
_reflns_number_total 4350
_reflns_threshold_expression I>2\s(I)
_cod_data_source_file ci2543.cif
_cod_data_source_block I
_cod_depositor_comments
;
The following automatic conversions were performed:
'_symmetry_cell_setting' value 'Orthorhombic' changed to 'orthorhombic'
according to '/home/saulius/struct/CIF-dictionaries/cif_core.dic'
dictionary named 'cif_core.dic' version 2.4.1 from 2010-06-29.

Automatic conversion script
Id: cif_fix_enum 1527 2010-12-29 10:47:43Z saulius 

The following automatic conversions were performed:

'_symmetry_cell_setting' value 'Orthorhombic' changed to
'orthorhombic' according to
/home/saulius/struct/CIF-dictionaries/cif_core.dic dictionary named
'cif_core.dic' version 2.4.1 from 2010-06-29.

Automatic conversion script
Id: cif_fix_values 1715 2011-07-08 13:25:40Z adriana 
;
_cod_database_code 2217449
_cod_database_fobs_code 2217449

loop_
_symmetry_equiv_pos_as_xyz
'x, y, z'
'-x+1/2, -y, z+1/2'
'-x, y+1/2, -z+1/2'
'x+1/2, -y+1/2, -z'

loop_
_atom_site_type_symbol
_atom_site_label
_atom_site_fract_x
_atom_site_fract_y
_atom_site_fract_z
_atom_site_U_iso_or_equiv
_atom_site_adp_type
_atom_site_calc_flag
_atom_site_refinement_flags
_atom_site_occupancy
C C1 0.39999(14) 0.21740(10) 0.26025(16) 0.0441(4) Uani d . 1
C C2 0.47545(14) 0.14014(10) 0.28375(16) 0.0432(4) Uani d . 1
H H2 0.5027 0.1400 0.3757 0.052 Uiso calc R 1
C C3 0.57576(15) 0.16160(10) 0.19396(17) 0.0451(4) Uani d . 1
C C4 0.26874(15) 0.20376(11) 0.2506(2) 0.0498(4) Uani d . 1
H H4A 0.2523 0.1668 0.1771 0.060 Uiso calc R 1
H H4B 0.2414 0.1772 0.3310 0.060 Uiso calc R 1
C C5 0.2264(2) 0.33753(12) 0.3408(2) 0.0643(6) Uani d . 1
H H5A 0.2049 0.3109 0.4233 0.077 Uiso calc R 1
H H5B 0.1784 0.3866 0.3301 0.077 Uiso calc R 1
C C6 0.3552(2) 0.36245(12) 0.3452(3) 0.0666(6) Uani d . 1
H H6A 0.3773 0.3897 0.2633 0.080 Uiso calc R 1
H H6B 0.3691 0.4005 0.4179 0.080 Uiso calc R 1
C C7 0.42530(17) 0.28489(11) 0.36367(19) 0.0516(4) Uani d . 1
C C8 0.08128(17) 0.26456(16) 0.2160(2) 0.0703(6) Uani d . 1
H H8A 0.0523 0.2374 0.2939 0.106 Uiso calc R 1
H H8B 0.0692 0.2295 0.1405 0.106 Uiso calc R 1
H H8C 0.0404 0.3160 0.2035 0.106 Uiso calc R 1
C C9 0.42089(13) 0.05732(10) 0.25237(16) 0.0422(3) Uani d . 1
C C10 0.40319(16) 0.03083(11) 0.12336(18) 0.0510(4) Uani d . 1
H H10 0.4296 0.0634 0.0535 0.061 Uiso calc R 1
C C11 0.34703(17) -0.04313(12) 0.0970(2) 0.0567(5) Uani d . 1
H H11 0.3365 -0.0596 0.0096 0.068 Uiso calc R 1
C C12 0.30606(15) -0.09324(11) 0.1981(2) 0.0535(4) Uani d . 1
C C13 0.32650(18) -0.06790(12) 0.3258(2) 0.0590(5) Uani d . 1
H H13 0.3018 -0.1012 0.3955 0.071 Uiso calc R 1
C C14 0.38319(16) 0.00627(11) 0.35339(18) 0.0520(4) Uani d . 1
H H14 0.3959 0.0217 0.4409 0.062 Uiso calc R 1
C C15 0.2395(2) -0.17151(13) 0.1691(3) 0.0755(7) Uani d . 1
H H15A 0.2165 -0.1972 0.2507 0.113 Uiso calc R 1
H H15B 0.2882 -0.2090 0.1199 0.113 Uiso calc R 1
H H15C 0.1713 -0.1584 0.1180 0.113 Uiso calc R 1
C C16 0.69030(15) 0.12007(10) 0.19526(18) 0.0453(4) Uani d . 1
C C17 0.77102(16) 0.13329(12) 0.09496(19) 0.0522(4) Uani d . 1
H H17 0.7506 0.1654 0.0221 0.063 Uiso calc R 1
C C18 0.88106(17) 0.09925(12) 0.1024(2) 0.0559(4) Uani d . 1
H H18 0.9347 0.1079 0.0347 0.067 Uiso calc R 1
C C19 0.91083(15) 0.05239(11) 0.2108(2) 0.0526(4) Uani d . 1
C C20 0.83202(17) 0.03571(11) 0.30978(19) 0.0559(5) Uani d . 1
H H20 0.8526 0.0022 0.3810 0.067 Uiso calc R 1
C C21 0.72139(17) 0.06986(12) 0.30132(19) 0.0527(4) Uani d . 1
H H21 0.6671 0.0590 0.3676 0.063 Uiso calc R 1
N N1 0.55545(14) 0.22078(9) 0.11384(15) 0.0530(4) Uani d . 1
N N2 0.20607(14) 0.28110(9) 0.23159(16) 0.0548(4) Uani d . 1
O O1 0.44115(11) 0.25059(8) 0.13460(12) 0.0552(3) Uani d . 1
O O2 0.49219(14) 0.27449(9) 0.45270(15) 0.0714(4) Uani d . 1
Cl Cl1 1.05097(4) 0.01181(4) 0.22360(6) 0.07411(18) Uani d . 1

loop_
_atom_site_aniso_label
_atom_site_aniso_U_11
_atom_site_aniso_U_22
_atom_site_aniso_U_33
_atom_site_aniso_U_12
_atom_site_aniso_U_13
_atom_site_aniso_U_23
C1 0.0457(8) 0.0424(8) 0.0441(9) 0.0017(7) 0.0011(7) 0.0028(6)
C2 0.0438(8) 0.0449(8) 0.0410(8) 0.0035(6) -0.0025(7) 0.0023(7)
C3 0.0428(8) 0.0451(8) 0.0476(9) -0.0007(7) -0.0009(7) -0.0016(7)
C4 0.0457(8) 0.0503(9) 0.0532(10) 0.0026(7) -0.0022(8) 0.0016(8)
C5 0.0689(13) 0.0495(10) 0.0744(14) 0.0179(9) 0.0117(11) 0.0037(9)
C6 0.0768(14) 0.0425(9) 0.0805(14) 0.0026(9) 0.0013(12) -0.0085(9)
C7 0.0498(10) 0.0469(9) 0.0580(10) -0.0047(7) 0.0042(9) 0.0014(8)
C8 0.0503(10) 0.0856(14) 0.0751(13) 0.0143(10) 0.0057(10) 0.0159(12)
C9 0.0379(7) 0.0420(8) 0.0467(9) 0.0046(6) 0.0004(7) 0.0029(6)
C10 0.0549(10) 0.0498(9) 0.0482(9) 0.0000(8) 0.0031(8) 0.0028(7)
C11 0.0554(10) 0.0553(11) 0.0595(11) 0.0033(8) -0.0044(9) -0.0067(9)
C12 0.0407(8) 0.0428(9) 0.0769(13) 0.0073(7) -0.0018(9) -0.0003(8)
C13 0.0582(11) 0.0477(9) 0.0710(13) 0.0022(9) 0.0080(9) 0.0151(9)
C14 0.0563(10) 0.0509(9) 0.0489(9) 0.0031(8) 0.0013(8) 0.0037(8)
C15 0.0590(12) 0.0509(11) 0.116(2) -0.0032(9) -0.0063(13) -0.0041(12)
C16 0.0425(8) 0.0422(8) 0.0510(9) -0.0008(7) -0.0021(7) -0.0060(7)
C17 0.0485(9) 0.0548(10) 0.0534(10) 0.0006(8) 0.0014(8) 0.0024(8)
C18 0.0465(9) 0.0619(11) 0.0594(11) 0.0015(8) 0.0070(9) -0.0020(9)
C19 0.0428(8) 0.0517(9) 0.0634(11) 0.0056(7) -0.0035(8) -0.0114(8)
C20 0.0586(11) 0.0551(10) 0.0541(10) 0.0111(8) -0.0027(9) 0.0004(8)
C21 0.0505(9) 0.0547(10) 0.0527(10) 0.0035(8) 0.0059(8) 0.0000(8)
N1 0.0471(8) 0.0580(9) 0.0540(8) 0.0063(7) 0.0061(7) 0.0053(7)
N2 0.0495(8) 0.0569(9) 0.0580(9) 0.0087(7) 0.0036(7) 0.0104(7)
O1 0.0519(7) 0.0619(7) 0.0519(6) 0.0132(6) 0.0056(6) 0.0146(6)
O2 0.0826(11) 0.0639(9) 0.0678(9) -0.0015(8) -0.0190(8) -0.0105(7)
Cl1 0.0503(3) 0.0879(4) 0.0841(4) 0.0210(2) -0.0020(2) -0.0061(3)

loop_
_atom_type_symbol
_atom_type_description
_atom_type_scat_dispersion_real
_atom_type_scat_dispersion_imag
_atom_type_scat_source
C C 0.0033 0.0016 'International Tables Vol C Tables 4.2.6.8 and 6.1.1.4'
H H 0.0000 0.0000 'International Tables Vol C Tables 4.2.6.8 and 6.1.1.4'
N N 0.0061 0.0033 'International Tables Vol C Tables 4.2.6.8 and 6.1.1.4'
O O 0.0106 0.0060 'International Tables Vol C Tables 4.2.6.8 and 6.1.1.4'
Cl Cl 0.1484 0.1585 'International Tables Vol C Tables 4.2.6.8 and 6.1.1.4'

loop_
_geom_angle_atom_site_label_1
_geom_angle_atom_site_label_2
_geom_angle_atom_site_label_3
_geom_angle
O1 C1 C4 108.48(14)
O1 C1 C2 104.50(13)
C4 C1 C2 116.71(14)
O1 C1 C7 105.78(13)
C4 C1 C7 109.40(14)
C2 C1 C7 111.27(14)
C3 C2 C9 113.17(14)
C3 C2 C1 98.68(13)
C9 C2 C1 116.88(13)
C3 C2 H2 109.2
C9 C2 H2 109.2
C1 C2 H2 109.2
N1 C3 C16 120.60(16)
N1 C3 C2 114.59(15)
C16 C3 C2 124.81(14)
N2 C4 C1 111.92(15)
N2 C4 H4A 109.2
C1 C4 H4A 109.2
N2 C4 H4B 109.2
C1 C4 H4B 109.2
H4A C4 H4B 107.9
N2 C5 C6 110.03(17)
N2 C5 H5A 109.7
C6 C5 H5A 109.7
N2 C5 H5B 109.7
C6 C5 H5B 109.7
H5A C5 H5B 108.2
C7 C6 C5 107.56(16)
C7 C6 H6A 110.2
C5 C6 H6A 110.2
C7 C6 H6B 110.2
C5 C6 H6B 110.2
H6A C6 H6B 108.5
O2 C7 C6 123.75(19)
O2 C7 C1 122.32(16)
C6 C7 C1 113.88(17)
N2 C8 H8A 109.5
N2 C8 H8B 109.5
H8A C8 H8B 109.5
N2 C8 H8C 109.5
H8A C8 H8C 109.5
H8B C8 H8C 109.5
C14 C9 C10 117.78(16)
C14 C9 C2 120.12(15)
C10 C9 C2 122.07(15)
C11 C10 C9 121.03(17)
C11 C10 H10 119.5
C9 C10 H10 119.5
C10 C11 C12 121.29(19)
C10 C11 H11 119.4
C12 C11 H11 119.4
C13 C12 C11 117.52(17)
C13 C12 C15 121.3(2)
C11 C12 C15 121.2(2)
C12 C13 C14 121.60(18)
C12 C13 H13 119.2
C14 C13 H13 119.2
C9 C14 C13 120.73(17)
C9 C14 H14 119.6
C13 C14 H14 119.6
C12 C15 H15A 109.5
C12 C15 H15B 109.5
H15A C15 H15B 109.5
C12 C15 H15C 109.5
H15A C15 H15C 109.5
H15B C15 H15C 109.5
C17 C16 C21 118.79(16)
C17 C16 C3 121.15(16)
C21 C16 C3 119.99(16)
C18 C17 C16 120.60(18)
C18 C17 H17 119.7
C16 C17 H17 119.7
C19 C18 C17 119.33(18)
C19 C18 H18 120.3
C17 C18 H18 120.3
C18 C19 C20 121.66(16)
C18 C19 Cl1 119.72(15)
C20 C19 Cl1 118.62(15)
C19 C20 C21 118.62(17)
C19 C20 H20 120.7
C21 C20 H20 120.7
C20 C21 C16 120.92(17)
C20 C21 H21 119.5
C16 C21 H21 119.5
C3 N1 O1 109.30(14)
C5 N2 C4 111.01(15)
C5 N2 C8 110.72(16)
C4 N2 C8 109.97(16)
N1 O1 C1 107.77(12)

loop_
_geom_bond_atom_site_label_1
_geom_bond_atom_site_label_2
_geom_bond_distance
C1 O1 1.456(2)
C1 C4 1.523(2)
C1 C2 1.534(2)
C1 C7 1.536(2)
C2 C3 1.505(2)
C2 C9 1.507(2)
C2 H2 0.98
C3 N1 1.272(2)
C3 C16 1.473(2)
C4 N2 1.451(2)
C4 H4A 0.97
C4 H4B 0.97
C5 N2 1.448(3)
C5 C6 1.530(3)
C5 H5A 0.97
C5 H5B 0.97
C6 C7 1.497(3)
C6 H6A 0.97
C6 H6B 0.97
C7 O2 1.194(2)
C8 N2 1.463(3)
C8 H8A 0.96
C8 H8B 0.96
C8 H8C 0.96
C9 C14 1.380(2)
C9 C10 1.386(2)
C10 C11 1.380(3)
C10 H10 0.93
C11 C12 1.384(3)
C11 H11 0.93
C12 C13 1.374(3)
C12 C15 1.503(3)
C13 C14 1.389(3)
C13 H13 0.93
C14 H14 0.93
C15 H15A 0.96
C15 H15B 0.96
C15 H15C 0.96
C16 C17 1.388(3)
C16 C21 1.389(3)
C17 C18 1.377(3)
C17 H17 0.93
C18 C19 1.373(3)
C18 H18 0.93
C19 C20 1.374(3)
C19 Cl1 1.7386(17)
C20 C21 1.385(3)
C20 H20 0.93
C21 H21 0.93
N1 O1 1.411(2)

loop_
_geom_torsion_atom_site_label_1
_geom_torsion_atom_site_label_2
_geom_torsion_atom_site_label_3
_geom_torsion_atom_site_label_4
_geom_torsion
O1 C1 C2 C3 20.69(15)
C4 C1 C2 C3 140.47(15)
C7 C1 C2 C3 -93.02(15)
O1 C1 C2 C9 -100.88(16)
C4 C1 C2 C9 18.9(2)
C7 C1 C2 C9 145.41(15)
C9 C2 C3 N1 110.31(17)
C1 C2 C3 N1 -13.93(19)
C9 C2 C3 C16 -70.2(2)
C1 C2 C3 C16 165.53(15)
O1 C1 C4 N2 -63.77(19)
C2 C1 C4 N2 178.61(15)
C7 C1 C4 N2 51.2(2)
N2 C5 C6 C7 -60.1(2)
C5 C6 C7 O2 -123.4(2)
C5 C6 C7 C1 54.2(2)
O1 C1 C7 O2 -115.9(2)
C4 C1 C7 O2 127.43(19)
C2 C1 C7 O2 -3.0(2)
O1 C1 C7 C6 66.42(19)
C4 C1 C7 C6 -50.2(2)
C2 C1 C7 C6 179.33(16)
C3 C2 C9 C14 141.75(16)
C1 C2 C9 C14 -104.61(18)
C3 C2 C9 C10 -40.4(2)
C1 C2 C9 C10 73.2(2)
C14 C9 C10 C11 1.6(3)
C2 C9 C10 C11 -176.26(16)
C9 C10 C11 C12 0.3(3)
C10 C11 C12 C13 -2.0(3)
C10 C11 C12 C15 176.79(18)
C11 C12 C13 C14 1.8(3)
C15 C12 C13 C14 -176.97(18)
C10 C9 C14 C13 -1.8(3)
C2 C9 C14 C13 176.12(16)
C12 C13 C14 C9 0.1(3)
N1 C3 C16 C17 -11.9(3)
C2 C3 C16 C17 168.66(16)
N1 C3 C16 C21 164.90(17)
C2 C3 C16 C21 -14.5(3)
C21 C16 C17 C18 -1.9(3)
C3 C16 C17 C18 174.95(17)
C16 C17 C18 C19 -0.5(3)
C17 C18 C19 C20 2.7(3)
C17 C18 C19 Cl1 -178.00(15)
C18 C19 C20 C21 -2.4(3)
Cl1 C19 C20 C21 178.29(14)
C19 C20 C21 C16 -0.1(3)
C17 C16 C21 C20 2.2(3)
C3 C16 C21 C20 -174.70(17)
C16 C3 N1 O1 -178.78(14)
C2 C3 N1 O1 0.7(2)
C6 C5 N2 C4 64.4(2)
C6 C5 N2 C8 -173.13(17)
C1 C4 N2 C5 -60.1(2)
C1 C4 N2 C8 177.08(16)
C3 N1 O1 C1 14.11(18)
C4 C1 O1 N1 -147.46(14)
C2 C1 O1 N1 -22.29(16)
C7 C1 O1 N1 95.25(15)

loop_
_cod_related_entry_id
_cod_related_entry_database
_cod_related_entry_code
1 ChemSpider 21195605
